data_1555096
loop_
_publ_author_name
'Zhang, Xue'
'Feng, Chengjie'
'Jiang, Tao'
'Li, Yifei'
'Pan, Ling'
'Xu, Xianxiu'

_publ_section_title
;
 Expedient and Divergent Tandem One-Pot Synthesis of Benz[e]indole and
 Spiro[indene-1,3'-pyrrole] Derivatives from Alkyne-Tethered
 Chalcones/Cinnamates and TosMIC.
;
_journal_issue 14
_journal_name_full 'Organic letters'
_journal_page_first 3576
_journal_page_last 3579
_journal_paper_doi 10.1021/acs.orglett.5b01676
_journal_volume 17
_journal_year 2015
_chemical_formula_moiety 'C21 H13 Cl I3 N O2'
_chemical_formula_sum 'C21 H13 Cl I3 N O2'
_chemical_formula_weight 727.47
_space_group_IT_number 2
_space_group_name_Hall '-P 1'
_space_group_name_H-M_alt 'P -1'
_symmetry_cell_setting triclinic
_symmetry_space_group_name_H-M 'P -1'
_atom_sites_solution_hydrogens geom
_atom_sites_solution_primary direct
_atom_sites_solution_secondary difmap
_audit_creation_method SHELXL-97
_cell_angle_alpha 87.070(2)
_cell_angle_beta 72.2790(10)
_cell_angle_gamma 76.183(2)
_cell_formula_units_Z 2
_cell_length_a 8.8850(8)
_cell_length_b 11.5990(10)
_cell_length_c 11.6380(11)
_cell_measurement_temperature 293(2)
_cell_volume 1109.11(17)
_computing_structure_refinement 'SHELXL-97 (Sheldrick, 1997)'
_diffrn_ambient_temperature 293(2)
_diffrn_measured_fraction_theta_full 0.998
_diffrn_measured_fraction_theta_max 0.995
_diffrn_measurement_device_type 'Bruker APEX-II CCD'
_diffrn_radiation_monochromator graphite
_diffrn_radiation_source 'fine-focus sealed tube'
_diffrn_radiation_type MoK\a
_diffrn_radiation_wavelength 0.71069
_diffrn_reflns_av_R_equivalents 0.0193
_diffrn_reflns_av_sigmaI/netI 0.0336
_diffrn_reflns_limit_h_max 10
_diffrn_reflns_limit_h_min -10
_diffrn_reflns_limit_k_max 11
_diffrn_reflns_limit_k_min -13
_diffrn_reflns_limit_l_max 12
_diffrn_reflns_limit_l_min -13
_diffrn_reflns_number 6402
_diffrn_reflns_theta_full 25.00
_diffrn_reflns_theta_max 25.07
_diffrn_reflns_theta_min 1.81
_exptl_absorpt_coefficient_mu 4.364
_exptl_absorpt_correction_T_max 0.5605
_exptl_absorpt_correction_T_min 0.4609
_exptl_crystal_colour 'pale yellow'
_exptl_crystal_density_diffrn 2.178
_exptl_crystal_density_method 'not measured'
_exptl_crystal_description block
_exptl_crystal_F_000 676
_exptl_crystal_size_max 0.21
_exptl_crystal_size_mid 0.18
_exptl_crystal_size_min 0.15
_refine_diff_density_max 0.902
_refine_diff_density_min -1.083
_refine_diff_density_rms 0.120
_refine_ls_extinction_method none
_refine_ls_goodness_of_fit_ref 1.045
_refine_ls_hydrogen_treatment mixed
_refine_ls_matrix_type full
_refine_ls_number_parameters 253
_refine_ls_number_reflns 3930
_refine_ls_number_restraints 0
_refine_ls_restrained_S_all 1.045
_refine_ls_R_factor_all 0.0387
_refine_ls_R_factor_gt 0.0313
_refine_ls_shift/su_max 0.001
_refine_ls_shift/su_mean 0.000
_refine_ls_structure_factor_coef Fsqd
_refine_ls_weighting_details 'calc w=1/[\s^2^(Fo^2^)+(0.0464P)^2^+1.8076P] where P=(Fo^2^+2Fc^2^)/3'
_refine_ls_weighting_scheme calc
_refine_ls_wR_factor_gt 0.0871
_refine_ls_wR_factor_ref 0.0911
_reflns_number_gt 3347
_reflns_number_total 3930
_reflns_threshold_expression >2sigma(I)
_cod_data_source_file ol5b01676_si_003.cif
_cod_data_source_block 22
_cod_depositor_comments
;
The following automatic conversions were performed:

data item '_symmetry_cell_setting' value 'Triclinic' was changed to
'triclinic' in accordance with the
/home/saulius/struct/COD-crude-data/automatic-downloads/DataCite-retrospective/ACS/depositions/lib/dictionaries/cif_core.dic
dictionary named 'cif_core.dic' version 2.4.2 last updated on
2011-04-26.

Automatic conversion script
Id: cif_fix_values 6909 2019-04-08 15:41:33Z antanas 
;
_cod_original_sg_symbol_H-M P-1
_cod_database_code 1555096

loop_
_symmetry_equiv_pos_as_xyz
'x, y, z'
'-x, -y, -z'

loop_
_atom_site_label
_atom_site_type_symbol
_atom_site_fract_x
_atom_site_fract_y
_atom_site_fract_z
_atom_site_U_iso_or_equiv
_atom_site_adp_type
_atom_site_occupancy
_atom_site_symmetry_multiplicity
_atom_site_calc_flag
_atom_site_refinement_flags
I2 I 1.11551(4) 0.03180(3) 0.61803(3) 0.04332(12) Uani 1 1 d .
I1 I 0.56762(6) 0.31446(4) 0.50603(4) 0.05540(14) Uani 1 1 d .
I3 I 0.90826(6) 0.23423(4) 1.11727(3) 0.05854(15) Uani 1 1 d .
Cl1 Cl 0.9563(2) 0.73563(13) 0.63726(13) 0.0532(4) Uani 1 1 d .
C15 C 0.7904(6) 0.1850(4) 0.7908(4) 0.0283(10) Uani 1 1 d .
C9 C 0.8089(6) 0.3850(4) 0.6775(4) 0.0303(10) Uani 1 1 d .
C1 C 0.6966(6) 0.0927(4) 0.7841(4) 0.0330(11) Uani 1 1 d .
C6 C 0.6236(6) 0.1224(4) 0.6923(5) 0.0351(11) Uani 1 1 d .
O2 O 0.4818(4) 0.3162(4) 0.9191(3) 0.0470(9) Uani 1 1 d .
C8 C 0.7552(6) 0.2728(4) 0.6929(4) 0.0303(10) Uani 1 1 d .
C16 C 0.9674(6) 0.1259(4) 0.7750(4) 0.0314(10) Uani 1 1 d .
C12 C 0.8997(7) 0.6001(5) 0.6556(4) 0.0375(12) Uani 1 1 d .
N1 N 1.0179(5) 0.1346(4) 0.8654(4) 0.0377(10) Uani 1 1 d .
O1 O 0.5505(6) 0.3541(4) 1.0799(4) 0.0657(13) Uani 1 1 d .
C7 C 0.6638(6) 0.2323(4) 0.6400(4) 0.0326(11) Uani 1 1 d .
C11 C 0.7397(7) 0.5999(5) 0.6765(5) 0.0419(13) Uani 1 1 d .
H11 H 0.6620 0.6710 0.6836 0.050 Uiso 1 1 calc R
C17 C 0.8794(7) 0.2052(5) 0.9525(4) 0.0361(12) Uani 1 1 d .
C3 C 0.5815(8) -0.0742(5) 0.8302(6) 0.0564(17) Uani 1 1 d .
H3 H 0.5657 -0.1406 0.8764 0.068 Uiso 1 1 calc R
C2 C 0.6772(7) -0.0051(5) 0.8530(5) 0.0454(13) Uani 1 1 d .
H2 H 0.7268 -0.0246 0.9134 0.054 Uiso 1 1 calc R
C13 C 1.0163(7) 0.4961(5) 0.6475(5) 0.0404(12) Uani 1 1 d .
H13 H 1.1245 0.4977 0.6343 0.048 Uiso 1 1 calc R
C18 C 0.7473(6) 0.2390(4) 0.9156(4) 0.0316(11) Uani 1 1 d .
C19 C 0.5845(6) 0.3099(5) 0.9825(5) 0.0388(12) Uani 1 1 d .
C20 C 0.3144(7) 0.3831(6) 0.9713(6) 0.0581(17) Uani 1 1 d .
H20A H 0.3124 0.4630 0.9937 0.070 Uiso 1 1 calc R
H20B H 0.2611 0.3446 1.0429 0.070 Uiso 1 1 calc R
C10 C 0.6945(7) 0.4922(5) 0.6868(5) 0.0388(12) Uani 1 1 d .
H10 H 0.5859 0.4919 0.7002 0.047 Uiso 1 1 calc R
C14 C 0.9702(6) 0.3887(5) 0.6596(5) 0.0366(11) Uani 1 1 d .
H14 H 1.0482 0.3181 0.6556 0.044 Uiso 1 1 calc R
C5 C 0.5298(7) 0.0522(5) 0.6692(6) 0.0480(14) Uani 1 1 d .
H5 H 0.4820 0.0705 0.6077 0.058 Uiso 1 1 calc R
C4 C 0.5089(8) -0.0454(6) 0.7391(7) 0.0590(17) Uani 1 1 d .
H4 H 0.4451 -0.0929 0.7252 0.071 Uiso 1 1 calc R
C21 C 0.2310(9) 0.3868(8) 0.8791(8) 0.083(2) Uani 1 1 d .
H21A H 0.1201 0.4304 0.9106 0.125 Uiso 1 1 calc R
H21B H 0.2336 0.3073 0.8577 0.125 Uiso 1 1 calc R
H21C H 0.2848 0.4251 0.8087 0.125 Uiso 1 1 calc R

loop_
_atom_site_aniso_label
_atom_site_aniso_U_11
_atom_site_aniso_U_22
_atom_site_aniso_U_33
_atom_site_aniso_U_23
_atom_site_aniso_U_13
_atom_site_aniso_U_12
I2 0.0398(2) 0.0481(2) 0.0400(2) -0.00876(15) -0.01258(15) -0.00372(15)
I1 0.0712(3) 0.0544(3) 0.0557(3) 0.00817(19) -0.0448(2) -0.0112(2)
I3 0.0793(3) 0.0689(3) 0.0376(2) 0.00075(19) -0.0314(2) -0.0187(2)
Cl1 0.0812(11) 0.0418(8) 0.0481(8) 0.0048(6) -0.0223(7) -0.0330(7)
C15 0.029(2) 0.031(2) 0.027(2) 0.0018(19) -0.0110(19) -0.0096(19)
C9 0.036(3) 0.038(3) 0.021(2) 0.0050(19) -0.0109(19) -0.014(2)
C1 0.028(2) 0.035(3) 0.033(3) -0.003(2) -0.004(2) -0.008(2)
C6 0.028(2) 0.036(3) 0.043(3) -0.005(2) -0.013(2) -0.004(2)
O2 0.034(2) 0.054(2) 0.047(2) -0.0093(18) -0.0077(17) -0.0021(17)
C8 0.033(3) 0.029(2) 0.028(2) -0.0015(19) -0.010(2) -0.005(2)
C16 0.033(3) 0.031(3) 0.036(3) 0.001(2) -0.017(2) -0.011(2)
C12 0.061(3) 0.036(3) 0.024(2) 0.003(2) -0.016(2) -0.022(3)
N1 0.038(2) 0.043(3) 0.038(2) 0.003(2) -0.020(2) -0.010(2)
O1 0.061(3) 0.081(3) 0.048(3) -0.026(2) -0.008(2) -0.008(2)
C7 0.034(3) 0.032(3) 0.036(3) -0.001(2) -0.018(2) -0.006(2)
C11 0.051(3) 0.032(3) 0.042(3) -0.002(2) -0.014(3) -0.011(2)
C17 0.053(3) 0.040(3) 0.024(2) 0.004(2) -0.016(2) -0.023(2)
C3 0.054(4) 0.035(3) 0.078(5) 0.012(3) -0.009(3) -0.020(3)
C2 0.052(3) 0.036(3) 0.050(3) 0.009(2) -0.015(3) -0.015(3)
C13 0.044(3) 0.041(3) 0.043(3) 0.000(2) -0.017(2) -0.020(2)
C18 0.045(3) 0.029(2) 0.024(2) 0.0030(19) -0.011(2) -0.014(2)
C19 0.041(3) 0.036(3) 0.038(3) 0.000(2) -0.005(2) -0.014(2)
C20 0.036(3) 0.055(4) 0.072(4) -0.009(3) -0.003(3) -0.005(3)
C10 0.038(3) 0.039(3) 0.041(3) -0.002(2) -0.013(2) -0.011(2)
C14 0.040(3) 0.036(3) 0.039(3) 0.005(2) -0.017(2) -0.012(2)
C5 0.040(3) 0.048(3) 0.066(4) -0.006(3) -0.026(3) -0.014(3)
C4 0.051(4) 0.043(3) 0.091(5) -0.003(3) -0.023(4) -0.024(3)
C21 0.045(4) 0.105(6) 0.092(6) 0.011(5) -0.022(4) -0.002(4)

loop_
_atom_type_symbol
_atom_type_description
_atom_type_scat_dispersion_real
_atom_type_scat_dispersion_imag
_atom_type_scat_source
C C 0.0033 0.0016 'International Tables Vol C Tables 4.2.6.8 and 6.1.1.4'
H H 0.0000 0.0000 'International Tables Vol C Tables 4.2.6.8 and 6.1.1.4'
N N 0.0061 0.0033 'International Tables Vol C Tables 4.2.6.8 and 6.1.1.4'
O O 0.0106 0.0060 'International Tables Vol C Tables 4.2.6.8 and 6.1.1.4'
I I -0.4742 1.8119 'International Tables Vol C Tables 4.2.6.8 and 6.1.1.4'
Cl Cl 0.1484 0.1585 'International Tables Vol C Tables 4.2.6.8 and 6.1.1.4'

loop_
_geom_angle_atom_site_label_1
_geom_angle_atom_site_label_2
_geom_angle_atom_site_label_3
_geom_angle
C18 C15 C16 98.5(4)
C18 C15 C1 113.9(4)
C16 C15 C1 110.4(4)
C18 C15 C8 115.4(4)
C16 C15 C8 116.6(4)
C1 C15 C8 102.5(4)
C10 C9 C14 118.0(5)
C10 C9 C8 119.4(4)
C14 C9 C8 122.5(5)
C2 C1 C6 121.4(5)
C2 C1 C15 129.5(5)
C6 C1 C15 109.1(4)
C5 C6 C1 120.1(5)
C5 C6 C7 132.5(5)
C1 C6 C7 107.4(4)
C19 O2 C20 118.1(5)
C7 C8 C9 130.5(5)
C7 C8 C15 108.4(4)
C9 C8 C15 120.9(4)
N1 C16 C15 115.9(4)
N1 C16 I2 122.4(4)
C15 C16 I2 121.6(3)
C11 C12 C13 121.4(5)
C11 C12 Cl1 119.0(4)
C13 C12 Cl1 119.6(4)
C16 N1 C17 104.2(4)
C8 C7 C6 112.5(4)
C8 C7 I1 127.0(4)
C6 C7 I1 120.3(3)
C12 C11 C10 119.3(5)
C12 C11 H11 120.3
C10 C11 H11 120.3
C18 C17 N1 114.2(4)
C18 C17 I3 129.4(4)
N1 C17 I3 116.4(4)
C2 C3 C4 120.7(5)
C2 C3 H3 119.7
C4 C3 H3 119.7
C1 C2 C3 118.2(6)
C1 C2 H2 120.9
C3 C2 H2 120.9
C12 C13 C14 119.1(5)
C12 C13 H13 120.5
C14 C13 H13 120.5
C17 C18 C19 128.5(5)
C17 C18 C15 107.1(4)
C19 C18 C15 124.4(4)
O1 C19 O2 124.9(5)
O1 C19 C18 124.7(5)
O2 C19 C18 110.4(4)
O2 C20 C21 107.3(5)
O2 C20 H20A 110.3
C21 C20 H20A 110.3
O2 C20 H20B 110.3
C21 C20 H20B 110.3
H20A C20 H20B 108.5
C11 C10 C9 121.1(5)
C11 C10 H10 119.4
C9 C10 H10 119.4
C13 C14 C9 121.0(5)
C13 C14 H14 119.5
C9 C14 H14 119.5
C4 C5 C6 118.5(6)
C4 C5 H5 120.7
C6 C5 H5 120.7
C5 C4 C3 121.1(5)
C5 C4 H4 119.5
C3 C4 H4 119.5
C20 C21 H21A 109.5
C20 C21 H21B 109.5
H21A C21 H21B 109.5
C20 C21 H21C 109.5
H21A C21 H21C 109.5
H21B C21 H21C 109.5

loop_
_geom_bond_atom_site_label_1
_geom_bond_atom_site_label_2
_geom_bond_distance
I2 C16 2.077(5)
I1 C7 2.084(5)
I3 C17 2.064(5)
Cl1 C12 1.746(5)
C15 C18 1.513(6)
C15 C16 1.517(7)
C15 C1 1.523(7)
C15 C8 1.543(6)
C9 C10 1.391(7)
C9 C14 1.396(7)
C9 C8 1.474(7)
C1 C2 1.370(7)
C1 C6 1.399(7)
C6 C5 1.383(7)
C6 C7 1.460(7)
O2 C19 1.325(7)
O2 C20 1.459(7)
C8 C7 1.332(7)
C16 N1 1.279(6)
C12 C11 1.368(8)
C12 C13 1.376(8)
N1 C17 1.434(7)
O1 C19 1.191(6)
C11 C10 1.389(7)
C11 H11 0.9300
C17 C18 1.336(7)
C3 C2 1.386(9)
C3 C4 1.388(10)
C3 H3 0.9300
C2 H2 0.9300
C13 C14 1.390(7)
C13 H13 0.9300
C18 C19 1.478(7)
C20 C21 1.473(11)
C20 H20A 0.9700
C20 H20B 0.9700
C10 H10 0.9300
C14 H14 0.9300
C5 C4 1.376(9)
C5 H5 0.9300
C4 H4 0.9300
C21 H21A 0.9600
C21 H21B 0.9600
C21 H21C 0.9600

loop_
_geom_torsion_atom_site_label_1
_geom_torsion_atom_site_label_2
_geom_torsion_atom_site_label_3
_geom_torsion_atom_site_label_4
_geom_torsion
C18 C15 C1 C2 -51.9(7)
C16 C15 C1 C2 57.9(7)
C8 C15 C1 C2 -177.3(5)
C18 C15 C1 C6 127.2(4)
C16 C15 C1 C6 -123.0(4)
C8 C15 C1 C6 1.8(5)
C2 C1 C6 C5 -0.2(8)
C15 C1 C6 C5 -179.4(5)
C2 C1 C6 C7 178.1(5)
C15 C1 C6 C7 -1.1(5)
C10 C9 C8 C7 51.8(7)
C14 C9 C8 C7 -131.5(6)
C10 C9 C8 C15 -122.2(5)
C14 C9 C8 C15 54.5(6)
C18 C15 C8 C7 -126.4(5)
C16 C15 C8 C7 118.7(5)
C1 C15 C8 C7 -2.0(5)
C18 C15 C8 C9 48.8(6)
C16 C15 C8 C9 -66.0(6)
C1 C15 C8 C9 173.2(4)
C18 C15 C16 N1 2.9(5)
C1 C15 C16 N1 -116.7(5)
C8 C15 C16 N1 126.9(5)
C18 C15 C16 I2 -179.1(3)
C1 C15 C16 I2 61.3(5)
C8 C15 C16 I2 -55.1(5)
C15 C16 N1 C17 -1.8(6)
I2 C16 N1 C17 -179.8(3)
C9 C8 C7 C6 -173.1(5)
C15 C8 C7 C6 1.5(6)
C9 C8 C7 I1 2.6(8)
C15 C8 C7 I1 177.2(3)
C5 C6 C7 C8 177.8(6)
C1 C6 C7 C8 -0.3(6)
C5 C6 C7 I1 1.8(8)
C1 C6 C7 I1 -176.3(3)
C13 C12 C11 C10 -1.6(8)
Cl1 C12 C11 C10 177.7(4)
C16 N1 C17 C18 -0.2(6)
C16 N1 C17 I3 177.4(3)
C6 C1 C2 C3 -0.5(8)
C15 C1 C2 C3 178.5(5)
C4 C3 C2 C1 0.6(9)
C11 C12 C13 C14 0.7(8)
Cl1 C12 C13 C14 -178.6(4)
N1 C17 C18 C19 178.9(4)
I3 C17 C18 C19 1.6(8)
N1 C17 C18 C15 2.1(6)
I3 C17 C18 C15 -175.3(3)
C16 C15 C18 C17 -2.7(5)
C1 C15 C18 C17 114.2(5)
C8 C15 C18 C17 -127.6(4)
C16 C15 C18 C19 -179.7(4)
C1 C15 C18 C19 -62.8(6)
C8 C15 C18 C19 55.5(6)
C20 O2 C19 O1 0.6(8)
C20 O2 C19 C18 -180.0(4)
C17 C18 C19 O1 4.8(9)
C15 C18 C19 O1 -178.8(5)
C17 C18 C19 O2 -174.6(5)
C15 C18 C19 O2 1.7(6)
C19 O2 C20 C21 174.3(6)
C12 C11 C10 C9 0.6(8)
C14 C9 C10 C11 1.2(7)
C8 C9 C10 C11 178.0(5)
C12 C13 C14 C9 1.1(8)
C10 C9 C14 C13 -2.0(7)
C8 C9 C14 C13 -178.8(5)
C1 C6 C5 C4 0.9(8)
C7 C6 C5 C4 -177.0(6)
C6 C5 C4 C3 -0.8(9)
C2 C3 C4 C5 0.0(10)
